data_4309335
loop_
_publ_author_name
'Wen Li Jia'
'Theresa MCormick'
'Ye Tao'
'Jian-Ping Lu'
'Suning Wang'

_publ_section_title
;
New Phosphorescent Polynuclear Cu(I) Compounds Based on Linear and
Star-Shaped 2-(2'-Pyridyl)benzimidazolyl Derivatives: Syntheses,
Structures, Luminescence, and Electroluminescence
;
_journal_name_full 'Inorganic Chemistry'
_journal_page_first 5706
_journal_page_last 5712
_journal_paper_doi 10.1021/ic0504893
_journal_volume 44
_journal_year 2005
_chemical_formula_sum 'C116 H96 B2 Cu2 F8 N6 P4'
_chemical_formula_weight 1998.57
_chemical_name_systematic
; 
 ? 
;
_space_group_IT_number 13
_symmetry_cell_setting monoclinic
_symmetry_space_group_name_Hall '-P 2yc'
_symmetry_space_group_name_H-M 'P 1 2/c 1'
_atom_sites_solution_hydrogens geom
_atom_sites_solution_primary direct
_atom_sites_solution_secondary difmap
_audit_creation_method SHELXL-97
_cell_angle_alpha 90.00
_cell_angle_beta 98.577(8)
_cell_angle_gamma 90.00
_cell_formula_units_Z 2
_cell_length_a 15.941(7)
_cell_length_b 10.920(5)
_cell_length_c 29.012(13)
_cell_measurement_temperature 296(2)
_cell_volume 4994(4)
_computing_cell_refinement 'Bruker SMART'
_computing_data_collection 'Bruker SMART'
_computing_data_reduction 'Bruker SHELXTL'
_computing_molecular_graphics 'Bruker SHELXTL'
_computing_publication_material 'Bruker SHELXTL'
_computing_structure_refinement 'SHELXL-97 (Sheldrick, 1997)'
_computing_structure_solution 'SHELXS-97 (Sheldrick, 1990)'
_diffrn_ambient_temperature 296(2)
_diffrn_measured_fraction_theta_full 0.926
_diffrn_measured_fraction_theta_max 0.926
_diffrn_measurement_device_type 'CCD area detector'
_diffrn_measurement_method 'phi and omega scans'
_diffrn_radiation_monochromator graphite
_diffrn_radiation_source 'fine-focus sealed tube'
_diffrn_radiation_type MoK\a
_diffrn_radiation_wavelength 0.71073
_diffrn_reflns_av_R_equivalents 0.1080
_diffrn_reflns_av_sigmaI/netI 0.2395
_diffrn_reflns_limit_h_max 19
_diffrn_reflns_limit_h_min -20
_diffrn_reflns_limit_k_max 14
_diffrn_reflns_limit_k_min -14
_diffrn_reflns_limit_l_max 36
_diffrn_reflns_limit_l_min -38
_diffrn_reflns_number 34315
_diffrn_reflns_theta_full 28.43
_diffrn_reflns_theta_max 28.43
_diffrn_reflns_theta_min 1.42
_exptl_absorpt_coefficient_mu 0.558
_exptl_absorpt_correction_T_max 1.000
_exptl_absorpt_correction_T_min 0.659
_exptl_absorpt_correction_type SADABS
_exptl_crystal_colour yellow
_exptl_crystal_density_diffrn 1.329
_exptl_crystal_density_method 'not measured'
_exptl_crystal_description block
_exptl_crystal_F_000 2068
_exptl_crystal_size_max .3
_exptl_crystal_size_mid .4
_exptl_crystal_size_min .5
_refine_diff_density_max 0.441
_refine_diff_density_min -0.304
_refine_diff_density_rms 0.060
_refine_ls_extinction_method none
_refine_ls_goodness_of_fit_ref 0.769
_refine_ls_hydrogen_treatment mixed
_refine_ls_matrix_type full
_refine_ls_number_parameters 604
_refine_ls_number_reflns 11660
_refine_ls_number_restraints 0
_refine_ls_restrained_S_all 0.769
_refine_ls_R_factor_all 0.2471
_refine_ls_R_factor_gt 0.0721
_refine_ls_shift/su_max 0.009
_refine_ls_shift/su_mean 0.000
_refine_ls_structure_factor_coef Fsqd
_refine_ls_weighting_details 'calc w=1/[\s^2^(Fo^2^)+(0.0938P)^2^+0.0000P] where P=(Fo^2^+2Fc^2^)/3'
_refine_ls_weighting_scheme calc
_refine_ls_wR_factor_gt 0.1660
_refine_ls_wR_factor_ref 0.2124
_reflns_number_gt 3057
_reflns_number_total 11660
_reflns_threshold_expression >2sigma(I)
_cod_data_source_file ic0504893si20050515_032104.cif
_cod_data_source_block 4tm
_cod_depositor_comments
;
The following automatic conversions were performed:
'_symmetry_cell_setting' value 'Monoclinic' changed to 'monoclinic'
according to '/home/saulius/struct/CIF-dictionaries/cif_core.dic'
dictionary named 'cif_core.dic' version 2.4.1 from 2010-06-29.

Automatic conversion script
Id: cif_fix_enum 1527 2010-12-29 10:47:43Z saulius 
;
_cod_database_code 4309335

loop_
_symmetry_equiv_pos_as_xyz
'x, y, z'
'-x, y, -z+1/2'
'-x, -y, -z'
'x, -y, z-1/2'

loop_
_atom_site_label
_atom_site_type_symbol
_atom_site_fract_x
_atom_site_fract_y
_atom_site_fract_z
_atom_site_U_iso_or_equiv
_atom_site_adp_type
_atom_site_occupancy
_atom_site_symmetry_multiplicity
_atom_site_calc_flag
_atom_site_refinement_flags
_atom_site_disorder_assembly
_atom_site_disorder_group
Cu1 Cu -0.26317(4) 0.22100(7) 0.13798(3) 0.0696(3) Uani 1 1 d . . .
P1 P -0.18854(10) 0.06872(15) 0.11112(6) 0.0743(5) Uani 1 1 d . . .
P2 P -0.40498(10) 0.24433(14) 0.12040(6) 0.0733(5) Uani 1 1 d . . .
N1 N -0.2319(3) 0.2638(5) 0.21179(18) 0.0775(15) Uani 1 1 d . . .
N2 N -0.1921(3) 0.3784(4) 0.13641(18) 0.0670(13) Uani 1 1 d . . .
N3 N -0.1005(3) 0.5062(4) 0.17689(18) 0.0672(13) Uani 1 1 d . . .
C1 C -0.1811(5) 0.0911(6) 0.0500(2) 0.083(2) Uani 1 1 d . . .
C2 C -0.1060(6) 0.1028(7) 0.0332(3) 0.108(2) Uani 1 1 d . . .
H2A H -0.0551 0.0930 0.0533 0.129 Uiso 1 1 calc R . .
C3 C -0.1047(7) 0.1297(8) -0.0141(4) 0.144(3) Uani 1 1 d . . .
H3A H -0.0538 0.1335 -0.0260 0.173 Uiso 1 1 calc R . .
C4 C -0.1803(10) 0.1502(9) -0.0421(4) 0.157(4) Uani 1 1 d . . .
H4A H -0.1803 0.1745 -0.0728 0.188 Uiso 1 1 calc R . .
C5 C -0.2547(7) 0.1359(11) -0.0262(4) 0.154(4) Uani 1 1 d . . .
H5A H -0.3056 0.1441 -0.0463 0.185 Uiso 1 1 calc R . .
C6 C -0.2548(5) 0.1086(7) 0.0209(3) 0.117(3) Uani 1 1 d . . .
H6A H -0.3061 0.1024 0.0323 0.141 Uiso 1 1 calc R . .
C7 C -0.2260(4) -0.0857(6) 0.1139(3) 0.0780(19) Uani 1 1 d . . .
C8 C -0.2399(5) -0.1628(8) 0.0774(3) 0.109(3) Uani 1 1 d . . .
H8A H -0.2302 -0.1361 0.0482 0.131 Uiso 1 1 calc R . .
C9 C -0.2685(6) -0.2812(11) 0.0824(5) 0.135(3) Uani 1 1 d . . .
H9A H -0.2753 -0.3353 0.0574 0.162 Uiso 1 1 calc R . .
C10 C -0.2862(6) -0.3165(10) 0.1247(6) 0.138(4) Uani 1 1 d . . .
H10A H -0.3094 -0.3938 0.1276 0.166 Uiso 1 1 calc R . .
C11 C -0.2717(5) -0.2437(10) 0.1629(4) 0.117(3) Uani 1 1 d . . .
H11A H -0.2812 -0.2710 0.1920 0.141 Uiso 1 1 calc R . .
C12 C -0.2422(5) -0.1278(8) 0.1565(3) 0.105(2) Uani 1 1 d . . .
H12A H -0.2326 -0.0755 0.1820 0.126 Uiso 1 1 calc R . .
C13 C -0.0793(4) 0.0535(6) 0.1387(2) 0.0734(17) Uani 1 1 d . . .
C14 C -0.0424(4) 0.1398(7) 0.1675(3) 0.113(3) Uani 1 1 d . . .
H14A H -0.0731 0.2100 0.1722 0.135 Uiso 1 1 calc R . .
C15 C 0.0398(5) 0.1286(9) 0.1907(3) 0.140(3) Uani 1 1 d . . .
H15A H 0.0627 0.1887 0.2115 0.168 Uiso 1 1 calc R . .
C16 C 0.0859(5) 0.0309(9) 0.1828(3) 0.117(3) Uani 1 1 d . . .
H16A H 0.1420 0.0250 0.1972 0.141 Uiso 1 1 calc R . .
C17 C 0.0528(5) -0.0577(7) 0.1548(3) 0.102(2) Uani 1 1 d . . .
H17A H 0.0848 -0.1266 0.1502 0.123 Uiso 1 1 calc R . .
C18 C -0.0307(4) -0.0472(6) 0.1320(2) 0.0866(19) Uani 1 1 d . . .
H18A H -0.0537 -0.1092 0.1120 0.104 Uiso 1 1 calc R . .
C19 C -0.4421(4) 0.2532(7) 0.0598(3) 0.084(2) Uani 1 1 d . . .
C20 C -0.4087(5) 0.3425(9) 0.0350(3) 0.116(3) Uani 1 1 d . . .
H20A H -0.3681 0.3951 0.0506 0.140 Uiso 1 1 calc R . .
C21 C -0.4330(8) 0.3580(12) -0.0130(5) 0.170(4) Uani 1 1 d . . .
H21A H -0.4103 0.4203 -0.0292 0.204 Uiso 1 1 calc R . .
C22 C -0.4905(13) 0.2793(17) -0.0348(8) 0.227(10) Uani 1 1 d . . .
H22A H -0.5083 0.2912 -0.0665 0.273 Uiso 1 1 calc R . .
C23 C -0.5237(12) 0.1860(14) -0.0146(6) 0.214(9) Uani 1 1 d . . .
H23A H -0.5614 0.1310 -0.0310 0.257 Uiso 1 1 calc R . .
C24 C -0.4977(6) 0.1770(9) 0.0333(4) 0.154(4) Uani 1 1 d . . .
H24A H -0.5203 0.1130 0.0487 0.185 Uiso 1 1 calc R . .
C25 C -0.4512(4) 0.3791(6) 0.1418(2) 0.0744(17) Uani 1 1 d . . .
C26 C -0.4135(5) 0.4373(9) 0.1805(3) 0.157(4) Uani 1 1 d . . .
H26A H -0.3613 0.4094 0.1953 0.188 Uiso 1 1 calc R . .
C27 C -0.4501(6) 0.5358(12) 0.1984(4) 0.203(6) Uani 1 1 d . . .
H27A H -0.4218 0.5735 0.2250 0.243 Uiso 1 1 calc R . .
C28 C -0.5251(7) 0.5797(8) 0.1789(4) 0.133(3) Uani 1 1 d . . .
H28A H -0.5495 0.6458 0.1922 0.159 Uiso 1 1 calc R . .
C29 C -0.5645(6) 0.5270(9) 0.1402(4) 0.141(4) Uani 1 1 d . . .
H29A H -0.6160 0.5578 0.1254 0.169 Uiso 1 1 calc R . .
C30 C -0.5288(5) 0.4279(7) 0.1225(3) 0.115(3) Uiso 1 1 d . . .
H30A H -0.5580 0.3907 0.0960 0.139 Uiso 1 1 calc R . .
C31 C -0.4590(9) 0.1267(13) 0.1532(5) 0.073(4) Uiso 0.50 1 d P . .
C31A C -0.4701(8) 0.1163(12) 0.1305(5) 0.065(4) Uiso 0.50 1 d P . .
C32 C -0.4927(15) 0.160(2) 0.1978(9) 0.069(7) Uiso 0.25 1 d P . .
C32A C -0.5603(8) 0.1252(12) 0.1319(5) 0.087(4) Uiso 0.50 1 d P . .
C32B C -0.527(2) 0.140(3) 0.1699(13) 0.095(9) Uiso 0.25 1 d P . .
C33 C -0.5230(17) 0.072(2) 0.2227(9) 0.092(8) Uiso 0.25 1 d P . .
C33A C -0.6067(9) 0.0235(13) 0.1448(5) 0.089(4) Uiso 0.50 1 d P . .
C33B C -0.580(2) 0.038(3) 0.1790(12) 0.103(9) Uiso 0.25 1 d P . .
C34 C -0.5303(14) -0.0558(19) 0.1965(8) 0.157(7) Uiso 0.50 1 d P . .
C34A C -0.5635(10) -0.0819(13) 0.1586(5) 0.100(4) Uiso 0.50 1 d P . .
C35 C -0.4888(11) -0.0962(14) 0.1450(6) 0.103(6) Uiso 0.50 1 d P . .
C35A C -0.4718(11) -0.0863(15) 0.1707(6) 0.099(5) Uiso 0.50 1 d P . .
C36 C -0.4425(8) 0.0037(13) 0.1320(5) 0.068(4) Uiso 0.50 1 d P . .
C36A C -0.4267(9) 0.0118(15) 0.1562(6) 0.090(5) Uiso 0.50 1 d P . .
C37 C -0.2686(4) 0.2152(7) 0.2458(3) 0.101(2) Uani 1 1 d . . .
H37A H -0.2931 0.1381 0.2408 0.122 Uiso 1 1 calc R . .
C38 C -0.2728(5) 0.2716(9) 0.2876(3) 0.126(3) Uani 1 1 d . . .
H38A H -0.2967 0.2334 0.3112 0.152 Uiso 1 1 calc R . .
C39 C -0.2390(5) 0.3897(9) 0.2928(3) 0.119(3) Uani 1 1 d . . .
H39A H -0.2437 0.4337 0.3197 0.143 Uiso 1 1 calc R . .
C40 C -0.1992(4) 0.4421(7) 0.2590(2) 0.088(2) Uani 1 1 d . . .
H40A H -0.1748 0.5195 0.2630 0.106 Uiso 1 1 calc R . .
C41 C -0.1967(3) 0.3757(6) 0.2187(2) 0.0633(15) Uani 1 1 d . . .
C42 C -0.1627(4) 0.4198(5) 0.1784(2) 0.0601(15) Uani 1 1 d . . .
C43 C -0.0885(4) 0.5174(6) 0.1305(2) 0.0662(16) Uani 1 1 d . . .
C44 C -0.0325(4) 0.5892(6) 0.1106(3) 0.096(2) Uani 1 1 d . . .
H44A H 0.0061 0.6413 0.1281 0.115 Uiso 1 1 calc R . .
C45 C -0.0383(6) 0.5778(8) 0.0629(4) 0.122(3) Uani 1 1 d . . .
H45A H -0.0024 0.6246 0.0475 0.146 Uiso 1 1 calc R . .
C46 C -0.0954(6) 0.4992(8) 0.0368(3) 0.111(3) Uani 1 1 d . . .
H46A H -0.0970 0.4946 0.0046 0.133 Uiso 1 1 calc R . .
C47 C -0.1492(4) 0.4288(6) 0.0579(2) 0.088(2) Uani 1 1 d . . .
H47A H -0.1873 0.3758 0.0406 0.106 Uiso 1 1 calc R . .
C48 C -0.1460(4) 0.4381(6) 0.1064(2) 0.0679(16) Uani 1 1 d . . .
C49 C -0.0498(4) 0.5682(6) 0.2148(2) 0.0704(17) Uani 1 1 d . . .
C50 C 0.0000 0.7616(8) 0.2500 0.079(3) Uani 1 2 d S . .
C51 C 0.0000 0.5012(8) 0.2500 0.068(2) Uani 1 2 d S . .
C52 C -0.0490(4) 0.6960(6) 0.2156(2) 0.0831(19) Uani 1 1 d . . .
H52A H -0.0830 0.7383 0.1920 0.100 Uiso 1 1 calc R . .
C53 C 0.2682(16) 0.336(3) 0.0463(9) 0.194(10) Uiso 0.50 1 d P . .
C54 C 0.2407(17) 0.245(3) 0.0496(10) 0.166(9) Uiso 0.50 1 d P . .
C55 C 0.218(3) 0.346(4) 0.0805(11) 0.207(13) Uiso 0.50 1 d P . .
C56 C 0.1608(18) 0.395(2) 0.0856(8) 0.158(8) Uiso 0.50 1 d P . .
C57 C 0.138(3) 0.203(4) 0.0441(14) 0.261(17) Uiso 0.50 1 d P . .
C58 C 0.122(2) 0.311(3) 0.0920(10) 0.176(12) Uiso 0.50 1 d P . .
C59 C 0.240(2) 0.168(3) 0.0728(13) 0.232(13) Uiso 0.50 1 d P . .
C60 C 0.103(2) 0.281(3) 0.0692(14) 0.197(13) Uiso 0.50 1 d P . .
C61 C 0.257(2) 0.274(4) 0.0836(14) 0.233(16) Uiso 0.50 1 d P . .
C62 C 0.151(2) 0.181(3) 0.0756(11) 0.188(10) Uiso 0.50 1 d P . .
C63 C 0.234(2) 0.461(3) 0.0699(10) 0.249(13) Uiso 0.50 1 d P . .
F1 F -0.7526(6) 0.8263(11) 0.1604(4) 0.125(3) Uiso 0.50 1 d P . .
F1A F -0.7411(10) 0.8819(16) 0.2309(7) 0.115(6) Uiso 0.25 1 d P . .
F2 F -0.7016(7) 0.6701(10) 0.2076(4) 0.131(4) Uiso 0.50 1 d P . .
F2A F -0.7940(12) 0.7872(17) 0.2315(6) 0.113(5) Uiso 0.25 1 d P . .
F3 F -0.8348(7) 0.6798(9) 0.1723(4) 0.145(4) Uiso 0.50 1 d P . .
F3A F -0.8254(7) 0.7225(11) 0.2039(5) 0.146(4) Uiso 0.50 1 d P . .
F4 F -0.6821(7) 0.7226(11) 0.2249(4) 0.144(4) Uiso 0.50 1 d P . .
F1B F -0.7194(13) 0.739(2) 0.1478(7) 0.124(6) Uiso 0.25 1 d P . .
F2B F -0.7458(8) 0.8746(14) 0.1939(7) 0.192(5) Uiso 0.50 1 d P . .
F4B F -0.758(2) 0.665(3) 0.1429(11) 0.226(13) Uiso 0.25 1 d P . .
B1 B -0.7509(12) 0.777(2) 0.2017(8) 0.084(5) Uiso 0.50 1 d P . .
B1A B -0.7563(14) 0.730(2) 0.1748(10) 0.102(6) Uiso 0.50 1 d P . .

loop_
_atom_site_aniso_label
_atom_site_aniso_U_11
_atom_site_aniso_U_22
_atom_site_aniso_U_33
_atom_site_aniso_U_23
_atom_site_aniso_U_13
_atom_site_aniso_U_12
Cu1 0.0535(4) 0.0761(5) 0.0785(5) -0.0035(4) 0.0073(4) 0.0077(4)
P1 0.0619(11) 0.0789(13) 0.0808(13) -0.0024(9) 0.0066(9) 0.0154(9)
P2 0.0538(10) 0.0655(12) 0.1004(14) -0.0016(9) 0.0108(9) 0.0083(8)
N1 0.056(3) 0.094(4) 0.084(4) 0.010(3) 0.013(3) -0.014(3)
N2 0.061(3) 0.084(4) 0.059(3) 0.003(3) 0.016(3) 0.010(3)
N3 0.059(3) 0.072(4) 0.071(4) -0.002(3) 0.011(3) 0.002(3)
C1 0.083(5) 0.094(5) 0.071(5) -0.003(4) 0.006(4) 0.030(4)
C2 0.125(7) 0.110(6) 0.090(7) 0.004(5) 0.023(5) 0.005(5)
C3 0.175(11) 0.152(8) 0.113(9) 0.010(7) 0.050(8) 0.024(7)
C4 0.238(15) 0.137(8) 0.089(8) 0.007(6) 0.003(10) 0.052(10)
C5 0.126(9) 0.237(12) 0.094(8) -0.023(7) -0.007(6) 0.073(8)
C6 0.121(7) 0.145(7) 0.083(6) -0.014(5) 0.006(5) 0.052(6)
C7 0.052(4) 0.086(6) 0.094(6) -0.011(5) 0.004(4) 0.020(3)
C8 0.103(6) 0.075(6) 0.150(8) -0.003(6) 0.021(5) 0.006(5)
C9 0.119(8) 0.105(9) 0.178(11) -0.049(8) 0.014(7) 0.013(6)
C10 0.113(8) 0.093(8) 0.203(13) 0.021(9) 0.002(9) 0.021(6)
C11 0.090(6) 0.122(9) 0.138(9) 0.029(7) 0.007(5) 0.020(6)
C12 0.099(6) 0.082(6) 0.132(8) 0.018(5) 0.010(5) 0.007(5)
C13 0.065(4) 0.071(4) 0.083(5) -0.006(4) 0.007(3) 0.018(4)
C14 0.069(5) 0.112(6) 0.149(7) -0.034(5) -0.011(5) 0.032(5)
C15 0.075(6) 0.158(8) 0.173(9) -0.062(7) -0.029(5) 0.034(6)
C16 0.063(5) 0.146(8) 0.134(7) 0.002(6) -0.016(5) 0.021(6)
C17 0.062(5) 0.102(6) 0.144(7) 0.014(5) 0.020(5) 0.034(4)
C18 0.069(5) 0.090(5) 0.100(5) 0.001(4) 0.008(4) 0.012(4)
C19 0.067(5) 0.075(5) 0.108(6) -0.019(5) 0.006(4) 0.015(4)
C20 0.120(7) 0.147(8) 0.074(6) 0.006(5) -0.010(5) 0.015(6)
C21 0.185(12) 0.189(13) 0.135(12) 0.032(9) 0.025(8) 0.054(10)
C22 0.21(2) 0.26(2) 0.182(17) -0.061(16) -0.072(14) 0.085(18)
C23 0.210(16) 0.210(17) 0.186(18) -0.094(13) -0.089(13) 0.039(13)
C24 0.128(8) 0.154(9) 0.159(10) -0.032(7) -0.048(7) 0.037(7)
C25 0.050(4) 0.087(5) 0.087(5) -0.005(4) 0.010(3) 0.007(3)
C26 0.080(6) 0.241(11) 0.144(8) -0.097(8) 0.000(5) 0.041(6)
C27 0.101(8) 0.298(15) 0.211(11) -0.170(11) 0.030(8) 0.036(9)
C28 0.129(9) 0.100(7) 0.189(11) -0.020(7) 0.089(8) 0.029(6)
C29 0.147(9) 0.133(8) 0.148(9) -0.021(6) 0.037(7) 0.080(7)
C37 0.099(6) 0.126(6) 0.078(5) 0.013(5) 0.010(4) -0.036(5)
C38 0.125(7) 0.187(10) 0.074(6) -0.009(6) 0.038(5) -0.051(6)
C39 0.112(7) 0.168(9) 0.085(6) -0.027(6) 0.043(5) -0.020(6)
C40 0.079(5) 0.116(6) 0.073(5) -0.008(5) 0.022(4) -0.006(4)
C41 0.049(4) 0.078(5) 0.064(5) 0.003(4) 0.011(3) 0.008(3)
C42 0.051(4) 0.067(4) 0.064(4) 0.001(4) 0.013(3) 0.008(3)
C43 0.067(4) 0.066(4) 0.071(5) 0.005(4) 0.028(4) 0.002(3)
C44 0.101(6) 0.088(5) 0.109(6) 0.007(5) 0.048(5) -0.001(4)
C45 0.143(8) 0.115(7) 0.125(8) 0.009(6) 0.078(7) -0.011(6)
C46 0.135(8) 0.106(7) 0.102(6) 0.011(5) 0.051(6) 0.009(5)
C47 0.100(6) 0.098(6) 0.071(5) 0.002(4) 0.029(4) 0.004(4)
C48 0.062(4) 0.070(4) 0.076(5) 0.008(4) 0.023(4) 0.016(3)
C49 0.060(4) 0.069(5) 0.086(5) 0.005(4) 0.023(4) 0.002(3)
C50 0.072(6) 0.091(7) 0.072(6) 0.000 0.000(5) 0.000
C51 0.048(5) 0.079(6) 0.078(6) 0.000 0.013(5) 0.000
C52 0.082(5) 0.077(5) 0.090(5) 0.019(4) 0.013(4) 0.017(4)

loop_
_atom_type_symbol
_atom_type_description
_atom_type_scat_dispersion_real
_atom_type_scat_dispersion_imag
_atom_type_scat_source
C C 0.0033 0.0016 'International Tables Vol C Tables 4.2.6.8 and 6.1.1.4'
H H 0.0000 0.0000 'International Tables Vol C Tables 4.2.6.8 and 6.1.1.4'
B B 0.0013 0.0007 'International Tables Vol C Tables 4.2.6.8 and 6.1.1.4'
N N 0.0061 0.0033 'International Tables Vol C Tables 4.2.6.8 and 6.1.1.4'
F F 0.0171 0.0103 'International Tables Vol C Tables 4.2.6.8 and 6.1.1.4'
P P 0.1023 0.0942 'International Tables Vol C Tables 4.2.6.8 and 6.1.1.4'
Cu Cu 0.3201 1.2651 'International Tables Vol C Tables 4.2.6.8 and 6.1.1.4'

loop_
_geom_angle_atom_site_label_1
_geom_angle_atom_site_label_2
_geom_angle_atom_site_label_3
_geom_angle
_geom_angle_site_symmetry_1
_geom_angle_site_symmetry_3
_geom_angle_publ_flag
N2 Cu1 N1 78.3(2) . . ?
N2 Cu1 P1 106.70(14) . . ?
N1 Cu1 P1 116.36(14) . . ?
N2 Cu1 P2 115.86(13) . . ?
N1 Cu1 P2 105.85(14) . . ?
P1 Cu1 P2 124.66(7) . . ?
C7 P1 C1 104.0(4) . . ?
C7 P1 C13 101.5(3) . . ?
C1 P1 C13 104.2(3) . . ?
C7 P1 Cu1 118.8(2) . . ?
C1 P1 Cu1 110.8(2) . . ?
C13 P1 Cu1 115.9(2) . . ?
C19 P2 C31A 95.1(5) . . ?
C19 P2 C25 101.8(3) . . ?
C31A P2 C25 107.8(5) . . ?
C19 P2 C31 115.4(5) . . ?
C31A P2 C31 20.7(5) . . ?
C25 P2 C31 98.1(5) . . ?
C19 P2 Cu1 113.9(2) . . ?
C31A P2 Cu1 117.4(4) . . ?
C25 P2 Cu1 117.6(2) . . ?
C31 P2 Cu1 109.1(4) . . ?
C37 N1 C41 118.1(6) . . ?
C37 N1 Cu1 125.6(5) . . ?
C41 N1 Cu1 111.8(4) . . ?
C42 N2 C48 105.7(5) . . ?
C42 N2 Cu1 112.7(4) . . ?
C48 N2 Cu1 138.8(5) . . ?
C42 N3 C43 107.1(5) . . ?
C42 N3 C49 128.8(5) . . ?
C43 N3 C49 123.8(5) . . ?
C6 C1 C2 119.4(7) . . ?
C6 C1 P1 116.9(7) . . ?
C2 C1 P1 123.4(6) . . ?
C1 C2 C3 120.6(8) . . ?
C4 C3 C2 118.2(10) . . ?
C5 C4 C3 121.5(11) . . ?
C4 C5 C6 119.3(10) . . ?
C1 C6 C5 120.8(8) . . ?
C8 C7 C12 117.7(8) . . ?
C8 C7 P1 124.8(7) . . ?
C12 C7 P1 117.5(7) . . ?
C7 C8 C9 121.3(9) . . ?
C10 C9 C8 118.5(10) . . ?
C9 C10 C11 122.7(11) . . ?
C10 C11 C12 116.8(10) . . ?
C11 C12 C7 122.8(8) . . ?
C14 C13 C18 116.7(6) . . ?
C14 C13 P1 121.0(5) . . ?
C18 C13 P1 122.3(5) . . ?
C13 C14 C15 122.4(7) . . ?
C16 C15 C14 119.6(8) . . ?
C17 C16 C15 120.7(8) . . ?
C16 C17 C18 119.7(7) . . ?
C13 C18 C17 120.9(7) . . ?
C24 C19 C20 114.2(8) . . ?
C24 C19 P2 128.1(8) . . ?
C20 C19 P2 117.6(6) . . ?
C19 C20 C21 122.6(10) . . ?
C22 C21 C20 117.3(16) . . ?
C23 C22 C21 125(2) . . ?
C22 C23 C24 114.6(19) . . ?
C19 C24 C23 126.1(12) . . ?
C26 C25 C30 114.5(7) . . ?
C26 C25 P2 121.2(6) . . ?
C30 C25 P2 124.2(6) . . ?
C25 C26 C27 121.7(8) . . ?
C28 C27 C26 122.0(9) . . ?
C27 C28 C29 118.8(9) . . ?
C28 C29 C30 119.3(9) . . ?
C29 C30 C25 123.6(8) . . ?
C31A C31 C32B 106(3) . . ?
C31A C31 C36A 87(2) . . ?
C32B C31 C36A 115.0(19) . . ?
C31A C31 C36 58.9(18) . . ?
C32B C31 C36 117.9(19) . . ?
C36A C31 C36 28.0(8) . . ?
C31A C31 C32 144(3) . . ?
C32B C31 C32 38.1(16) . . ?
C36A C31 C32 110.5(16) . . ?
C36 C31 C32 131.6(15) . . ?
C31A C31 C32A 61.7(19) . . ?
C32B C31 C32A 44.7(17) . . ?
C36A C31 C32A 111.0(12) . . ?
C36 C31 C32A 93.4(10) . . ?
C32 C31 C32A 82.6(13) . . ?
C31A C31 P2 71.9(19) . . ?
C32B C31 P2 127.0(18) . . ?
C36A C31 P2 117.7(12) . . ?
C36 C31 P2 106.2(10) . . ?
C32 C31 P2 120.9(12) . . ?
C32A C31 P2 108.4(9) . . ?
C31 C31A C36 95(2) . . ?
C31 C31A C32A 94(2) . . ?
C36 C31A C32A 113.2(12) . . ?
C31 C31A C36A 66.3(19) . . ?
C36 C31A C36A 28.9(8) . . ?
C32A C31A C36A 115.4(12) . . ?
C31 C31A C32B 50(2) . . ?
C36 C31A C32B 110.8(15) . . ?
C32A C31A C32B 44.6(12) . . ?
C36A C31A C32B 92.2(15) . . ?
C31 C31A P2 87(2) . . ?
C36 C31A P2 122.8(11) . . ?
C32A C31A P2 123.6(10) . . ?
C36A C31A P2 116.5(10) . . ?
C32B C31A P2 113.6(14) . . ?
C32B C32 C33 95(3) . . ?
C32B C32 C31 56(2) . . ?
C33 C32 C31 119(2) . . ?
C32B C32 C33B 45(2) . . ?
C33 C32 C33B 50.0(16) . . ?
C31 C32 C33B 85.6(16) . . ?
C32B C32A C33A 92.3(19) . . ?
C32B C32A C31A 74.0(18) . . ?
C33A C32A C31A 121.0(12) . . ?
C32B C32A C31 50.1(16) . . ?
C33A C32A C31 115.6(11) . . ?
C31A C32A C31 23.9(7) . . ?
C32B C32A C33B 55.7(18) . . ?
C33A C32A C33B 36.6(11) . . ?
C31A C32A C33B 106.4(14) . . ?
C31 C32A C33B 89.5(14) . . ?
C32 C32B C32A 169(4) . . ?
C32 C32B C31 86(3) . . ?
C32A C32B C31 85(2) . . ?
C32 C32B C33B 108(4) . . ?
C32A C32B C33B 83(3) . . ?
C31 C32B C33B 123(3) . . ?
C32 C32B C31A 110(3) . . ?
C32A C32B C31A 61.4(17) . . ?
C31 C32B C31A 23.8(10) . . ?
C33B C32B C31A 115(2) . . ?
C32 C32B C33 52(2) . . ?
C32A C32B C33 139(3) . . ?
C31 C32B C33 112(3) . . ?
C33B C32B C33 56.2(19) . . ?
C31A C32B C33 129(2) . . ?
C32 C32B C33A 141(3) . . ?
C32A C32B C33A 49.3(15) . . ?
C31 C32B C33A 110(2) . . ?
C33B C32B C33A 33.4(15) . . ?
C31A C32B C33A 92.1(18) . . ?
C33 C32B C33A 89.4(17) . . ?
C32 C33 C33B 87(2) . . ?
C32 C33 C34 112(2) . . ?
C33B C33 C34 51.8(15) . . ?
C32 C33 C33 112(2) . 2_455 ?
C33B C33 C33 161(2) . 2_455 ?
C34 C33 C33 116.9(13) . 2_455 ?
C32 C33 C32B 33.5(14) . . ?
C33B C33 C32B 53.3(16) . . ?
C34 C33 C32B 87.7(18) . . ?
C33 C33 C32B 146(2) 2_455 . ?
C33B C33A C34A 74(2) . . ?
C33B C33A C32A 89(2) . . ?
C34A C33A C32A 118.6(13) . . ?
C33B C33A C32B 50(2) . . ?
C34A C33A C32B 100.1(14) . . ?
C32A C33A C32B 38.4(10) . . ?
C33B C33A C34 38.9(19) . . ?
C34A C33A C34 35.6(9) . . ?
C32A C33A C34 104.8(11) . . ?
C32B C33A C34 72.4(13) . . ?
C33A C33B C34 112(3) . . ?
C33A C33B C32B 96(3) . . ?
C34 C33B C32B 109(3) . . ?
C33A C33B C34A 63(2) . . ?
C34 C33B C34A 49.2(14) . . ?
C32B C33B C34A 118(2) . . ?
C33A C33B C33 165(3) . . ?
C34 C33B C33 68(2) . . ?
C32B C33B C33 70(2) . . ?
C34A C33B C33 116(2) . . ?
C33A C33B C32A 54.8(18) . . ?
C34 C33B C32A 123(2) . . ?
C32B C33B C32A 41.6(16) . . ?
C34A C33B C32A 96.3(19) . . ?
C33 C33B C32A 112(2) . . ?
C33A C33B C32 123(3) . . ?
C34 C33B C32 93(2) . . ?
C32B C33B C32 27.3(16) . . ?
C34A C33B C32 124(2) . . ?
C33 C33B C32 43.2(14) . . ?
C32A C33B C32 68.9(15) . . ?
C34A C34 C35A 70.6(16) . . ?
C34A C34 C33B 71(2) . . ?
C35A C34 C33B 114(2) . . ?
C34A C34 C33 130(2) . . ?
C35A C34 C33 119(2) . . ?
C33B C34 C33 60.5(18) . . ?
C34A C34 C35 47.9(12) . . ?
C35A C34 C35 23.0(10) . . ?
C33B C34 C35 98(2) . . ?
C33 C34 C35 127.7(17) . . ?
C34A C34 C33A 42.5(11) . . ?
C35A C34 C33A 95.0(15) . . ?
C33B C34 C33A 28.8(15) . . ?
C33 C34 C33A 88.4(14) . . ?
C35 C34 C33A 74.7(11) . . ?
C34 C34A C35 90.4(17) . . ?
C34 C34A C33A 101.9(17) . . ?
C35 C34A C33A 116.6(15) . . ?
C34 C34A C35A 59.2(13) . . ?
C35 C34A C35A 31.4(10) . . ?
C33A C34A C35A 122.8(13) . . ?
C34 C34A C33B 59.7(16) . . ?
C35 C34A C33B 116.5(18) . . ?
C33A C34A C33B 42.3(13) . . ?
C35A C34A C33B 99.5(17) . . ?
C35A C35 C34A 84(2) . . ?
C35A C35 C36 92(2) . . ?
C34A C35 C36 121.6(15) . . ?
C35A C35 C36A 64(2) . . ?
C34A C35 C36A 115.3(14) . . ?
C36 C35 C36A 27.5(8) . . ?
C35A C35 C34 42.7(19) . . ?
C34A C35 C34 41.7(9) . . ?
C36 C35 C34 108.0(13) . . ?
C36A C35 C34 86.6(12) . . ?
C35 C35A C34 114(3) . . ?
C35 C35A C36A 86(2) . . ?
C34 C35A C36A 114.6(17) . . ?
C35 C35A C34A 65(2) . . ?
C34 C35A C34A 50.1(11) . . ?
C36A C35A C34A 116.7(14) . . ?
C35 C35A C36 60(2) . . ?
C34 C35A C36 122.8(16) . . ?
C36A C35A C36 26.2(8) . . ?
C34A C35A C36 101.4(13) . . ?
C36A C36 C31A 89(2) . . ?
C36A C36 C35 87(2) . . ?
C31A C36 C35 123.7(13) . . ?
C36A C36 C31 63.2(18) . . ?
C31A C36 C31 26.0(8) . . ?
C35 C36 C31 116.8(12) . . ?
C36A C36 C35A 59.3(18) . . ?
C31A C36 C35A 117.9(12) . . ?
C35 C36 C35A 28.2(8) . . ?
C31 C36 C35A 99.9(11) . . ?
C36 C36A C31 89(2) . . ?
C36 C36A C35A 95(2) . . ?
C31 C36A C35A 121.6(15) . . ?
C36 C36A C31A 62.0(18) . . ?
C31 C36A C31A 26.8(8) . . ?
C35A C36A C31A 121.6(13) . . ?
C36 C36A C35 65.1(19) . . ?
C31 C36A C35 118.0(13) . . ?
C35A C36A C35 29.5(9) . . ?
C31A C36A C35 104.3(13) . . ?
N1 C37 C38 124.2(7) . . ?
C37 C38 C39 116.1(7) . . ?
C40 C39 C38 121.4(7) . . ?
C39 C40 C41 117.4(7) . . ?
N1 C41 C40 122.6(6) . . ?
N1 C41 C42 112.4(6) . . ?
C40 C41 C42 124.9(6) . . ?
N2 C42 N3 111.4(5) . . ?
N2 C42 C41 120.6(6) . . ?
N3 C42 C41 127.9(6) . . ?
C48 C43 C44 124.9(7) . . ?
C48 C43 N3 105.0(6) . . ?
C44 C43 N3 130.1(7) . . ?
C43 C44 C45 114.7(7) . . ?
C44 C45 C46 122.8(8) . . ?
C47 C46 C45 120.5(8) . . ?
C46 C47 C48 118.6(7) . . ?
C43 C48 N2 110.7(6) . . ?
C43 C48 C47 118.5(6) . . ?
N2 C48 C47 130.8(7) . . ?
C52 C49 C51 120.5(6) . . ?
C52 C49 N3 119.1(6) . . ?
C51 C49 N3 120.4(6) . . ?
C52 C50 C52 117.1(9) . 2 ?
C49 C51 C49 117.1(8) 2 . ?
C50 C52 C49 122.4(7) . . ?
C54 C53 C61 50(2) . . ?
C54 C53 C55 74(3) . . ?
C61 C53 C55 43(2) . . ?
C54 C53 C63 123(3) . . ?
C61 C53 C63 89(3) . . ?
C55 C53 C63 51(2) . . ?
C61 C54 C59 71(3) . . ?
C61 C54 C53 76(4) . . ?
C59 C54 C53 144(4) . . ?
C61 C54 C55 41(3) . . ?
C59 C54 C55 100(3) . . ?
C53 C54 C55 61(2) . . ?
C61 C54 C57 106(3) . . ?
C59 C54 C57 75(3) . . ?
C53 C54 C57 130(3) . . ?
C55 C54 C57 87(2) . . ?
C61 C54 C62 80(3) . . ?
C59 C54 C62 51(2) . . ?
C53 C54 C62 136(3) . . ?
C55 C54 C62 76(2) . . ?
C57 C54 C62 30.3(14) . . ?
C61 C55 C56 154(6) . . ?
C61 C55 C63 129(5) . . ?
C56 C55 C63 76(4) . . ?
C61 C55 C53 65(4) . . ?
C56 C55 C53 137(5) . . ?
C63 C55 C53 76(3) . . ?
C61 C55 C54 43(3) . . ?
C56 C55 C54 137(4) . . ?
C63 C55 C54 119(3) . . ?
C53 C55 C54 44.5(18) . . ?
C61 C55 C58 112(5) . . ?
C56 C55 C58 43(2) . . ?
C63 C55 C58 118(4) . . ?
C53 C55 C58 142(3) . . ?
C54 C55 C58 105(3) . . ?
C61 C55 C60 106(4) . . ?
C56 C55 C60 54(3) . . ?
C63 C55 C60 121(4) . . ?
C53 C55 C60 119(3) . . ?
C54 C55 C60 86(2) . . ?
C58 C55 C60 22.6(15) . . ?
C61 C55 C59 29(3) . . ?
C56 C55 C59 131(3) . . ?
C63 C55 C59 149(4) . . ?
C53 C55 C59 73(3) . . ?
C54 C55 C59 32.2(16) . . ?
C58 C55 C59 89(2) . . ?
C60 C55 C59 78.2(18) . . ?
C55 C56 C58 97(3) . . ?
C55 C56 C63 59(3) . . ?
C58 C56 C63 155(3) . . ?
C55 C56 C60 92(3) . . ?
C58 C56 C60 27(2) . . ?
C63 C56 C60 137(3) . . ?
C55 C56 C61 13(3) . . ?
C58 C56 C61 85(2) . . ?
C63 C56 C61 72(2) . . ?
C60 C56 C61 83.4(18) . . ?
C62 C57 C60 71(3) . . ?
C62 C57 C54 84(4) . . ?
C60 C57 C54 105(3) . . ?
C62 C57 C59 55(3) . . ?
C60 C57 C59 108(3) . . ?
C54 C57 C59 36.6(15) . . ?
C62 C57 C58 58(3) . . ?
C60 C57 C58 18(2) . . ?
C54 C57 C58 90(2) . . ?
C59 C57 C58 90(2) . . ?
C60 C58 C56 111(5) . . ?
C60 C58 C62 56(4) . . ?
C56 C58 C62 119(3) . . ?
C60 C58 C55 100(4) . . ?
C56 C58 C55 40(2) . . ?
C62 C58 C55 80(2) . . ?
C60 C58 C57 32(4) . . ?
C56 C58 C57 104(3) . . ?
C62 C58 C57 30.0(14) . . ?
C55 C58 C57 76(2) . . ?
C54 C59 C61 53(2) . . ?
C54 C59 C62 94(3) . . ?
C61 C59 C62 94(3) . . ?
C54 C59 C57 69(3) . . ?
C61 C59 C57 94(3) . . ?
C62 C59 C57 32.2(18) . . ?
C54 C59 C55 48(2) . . ?
C61 C59 C55 23(2) . . ?
C62 C59 C55 73(2) . . ?
C57 C59 C55 71.1(19) . . ?
C58 C60 C57 129(5) . . ?
C58 C60 C62 96(5) . . ?
C57 C60 C62 42(2) . . ?
C58 C60 C56 42(3) . . ?
C57 C60 C56 114(3) . . ?
C62 C60 C56 108(3) . . ?
C58 C60 C55 57(4) . . ?
C57 C60 C55 83(3) . . ?
C62 C60 C55 77(2) . . ?
C56 C60 C55 33.9(14) . . ?
C55 C61 C54 96(4) . . ?
C55 C61 C59 128(5) . . ?
C54 C61 C59 56(3) . . ?
C55 C61 C53 71(4) . . ?
C54 C61 C53 54(3) . . ?
C59 C61 C53 109(4) . . ?
C55 C61 C62 84(4) . . ?
C54 C61 C62 69(3) . . ?
C59 C61 C62 47(2) . . ?
C53 C61 C62 113(3) . . ?
C55 C61 C56 14(3) . . ?
C54 C61 C56 99(3) . . ?
C59 C61 C56 119(3) . . ?
C53 C61 C56 84(3) . . ?
C62 C61 C56 72.6(17) . . ?
C57 C62 C60 67(3) . . ?
C57 C62 C59 93(4) . . ?
C60 C62 C59 129(3) . . ?
C57 C62 C58 92(4) . . ?
C60 C62 C58 28(2) . . ?
C59 C62 C58 116(3) . . ?
C57 C62 C54 65(3) . . ?
C60 C62 C54 96(2) . . ?
C59 C62 C54 35.8(15) . . ?
C58 C62 C54 94(2) . . ?
C57 C62 C61 93(3) . . ?
C60 C62 C61 93(2) . . ?
C59 C62 C61 38.9(18) . . ?
C58 C62 C61 78(2) . . ?
C54 C62 C61 31.4(13) . . ?
C55 C63 C56 45(2) . . ?
C55 C63 C53 53(2) . . ?
C56 C63 C53 93(2) . . ?
F2B F1 B1A 96.9(18) . . ?
F2B F1 F1B 132.4(16) . . ?
B1A F1 F1B 54.1(15) . . ?
F2B F1 B1 53.1(11) . . ?
B1A F1 B1 43.8(13) . . ?
F1B F1 B1 90.1(16) . . ?
F2B F1A F2A 90.2(17) . . ?
F2B F1A B1 49.7(12) . . ?
F2A F1A B1 50.9(11) . . ?
F4 F2 B1A 104.2(19) . . ?
F4 F2 B1 68.7(14) . . ?
B1A F2 B1 39.2(11) . . ?
F3A F2A B1 70.7(15) . . ?
F3A F2A F1A 133.7(19) . . ?
B1 F2A F1A 68.1(17) . . ?
F3A F2A F2B 95.3(15) . . ?
B1 F2A F2B 39.2(13) . . ?
F1A F2A F2B 38.5(9) . . ?
F3A F2A B1A 49.9(11) . . ?
B1 F2A B1A 20.8(13) . . ?
F1A F2A B1A 87.9(15) . . ?
F2B F2A B1A 54.2(11) . . ?
F3A F3 B1A 76.0(15) . . ?
F3A F3 F4B 120.2(17) . . ?
B1A F3 F4B 45.3(15) . . ?
F3A F3 B1 46.6(10) . . ?
B1A F3 B1 29.7(11) . . ?
F4B F3 B1 74.9(14) . . ?
F3 F3A F2A 156.2(18) . . ?
F3 F3A B1 100.0(15) . . ?
F2A F3A B1 56.7(13) . . ?
F3 F3A B1A 62.4(13) . . ?
F2A F3A B1A 94.6(16) . . ?
B1 F3A B1A 37.9(10) . . ?
F2 F4 B1 77.8(16) . . ?
F2 F4 B1A 49.5(14) . . ?
B1 F4 B1A 32.0(11) . . ?
F4B F1B B1A 69(2) . . ?
F4B F1B F1 114(3) . . ?
B1A F1B F1 61.0(18) . . ?
F4B F1B B1 94(3) . . ?
B1A F1B B1 25.3(18) . . ?
F1 F1B B1 48.0(11) . . ?
F1A F2B B1 82(2) . . ?
F1A F2B F1 156(2) . . ?
B1 F2B F1 73.4(17) . . ?
F1A F2B B1A 113.2(19) . . ?
B1 F2B B1A 31.0(14) . . ?
F1 F2B B1A 42.4(10) . . ?
F1A F2B F2A 51.3(12) . . ?
B1 F2B F2A 43.4(14) . . ?
F1 F2B F2A 107.6(15) . . ?
B1A F2B F2A 69.7(14) . . ?
F1B F4B B1A 57(2) . . ?
F1B F4B F3 110(3) . . ?
B1A F4B F3 56(2) . . ?
B1A B1 F2B 112(3) . . ?
B1A B1 F2A 132(3) . . ?
F2B B1 F2A 97(2) . . ?
B1A B1 F1 58(2) . . ?
F2B B1 F1 53.5(13) . . ?
F2A B1 F1 134(2) . . ?
B1A B1 F4 98(3) . . ?
F2B B1 F4 117(2) . . ?
F2A B1 F4 101.2(18) . . ?
F1 B1 F4 123.2(17) . . ?
B1A B1 F3A 80(2) . . ?
F2B B1 F3A 122(2) . . ?
F2A B1 F3A 52.6(12) . . ?
F1 B1 F3A 109.2(16) . . ?
F4 B1 F3A 116.3(17) . . ?
B1A B1 F2 68(2) . . ?
F2B B1 F2 141(2) . . ?
F2A B1 F2 111.2(19) . . ?
F1 B1 F2 112.9(18) . . ?
F4 B1 F2 33.5(8) . . ?
F3A B1 F2 96.1(15) . . ?
B1A B1 F1A 160(3) . . ?
F2B B1 F1A 48.1(15) . . ?
F2A B1 F1A 61.0(16) . . ?
F1 B1 F1A 101.6(18) . . ?
F4 B1 F1A 92.8(16) . . ?
F3A B1 F1A 110.5(18) . . ?
F2 B1 F1A 126.0(18) . . ?
B1A B1 F1B 29(2) . . ?
F2B B1 F1B 90.6(18) . . ?
F2A B1 F1B 160(2) . . ?
F1 B1 F1B 41.9(10) . . ?
F4 B1 F1B 91.2(15) . . ?
F3A B1 F1B 108.0(18) . . ?
F2 B1 F1B 71.6(13) . . ?
F1A B1 F1B 134.5(18) . . ?
B1A B1 F3 46.5(19) . . ?
F2B B1 F3 123.0(18) . . ?
F2A B1 F3 86.0(15) . . ?
F1 B1 F3 84.1(13) . . ?
F4 B1 F3 117.8(17) . . ?
F3A B1 F3 33.5(8) . . ?
F2 B1 F3 86.0(13) . . ?
F1A B1 F3 139.4(16) . . ?
F1B B1 F3 74.5(13) . . ?
B1 B1A F1B 126(4) . . ?
B1 B1A F1 78(3) . . ?
F1B B1A F1 64.9(19) . . ?
B1 B1A F4B 174(4) . . ?
F1B B1A F4B 54(2) . . ?
F1 B1A F4B 105(3) . . ?
B1 B1A F3 104(3) . . ?
F1B B1A F3 128(3) . . ?
F1 B1A F3 116.9(19) . . ?
F4B B1A F3 79(2) . . ?
B1 B1A F2 73(2) . . ?
F1B B1A F2 101(2) . . ?
F1 B1A F2 130(2) . . ?
F4B B1A F2 101(3) . . ?
F3 B1A F2 109.4(19) . . ?
B1 B1A F3A 62(2) . . ?
F1B B1A F3A 166(3) . . ?
F1 B1A F3A 110(2) . . ?
F4B B1A F3A 120(3) . . ?
F3 B1A F3A 41.7(9) . . ?
F2 B1A F3A 91.6(17) . . ?
B1 B1A F2B 37.4(18) . . ?
F1B B1A F2B 97(2) . . ?
F1 B1A F2B 40.7(11) . . ?
F4B B1A F2B 146(3) . . ?
F3 B1A F2B 116.4(18) . . ?
F2 B1A F2B 101.5(19) . . ?
F3A B1A F2B 84.8(16) . . ?
B1 B1A F4 49.8(18) . . ?
F1B B1A F4 104(2) . . ?
F1 B1A F4 106.6(19) . . ?
F4B B1A F4 124(2) . . ?
F3 B1A F4 122.2(19) . . ?
F2 B1A F4 26.4(7) . . ?
F3A B1A F4 89.6(16) . . ?
F2B B1A F4 75.1(14) . . ?
B1 B1A F2A 27.0(18) . . ?
F1B B1A F2A 152(3) . . ?
F1 B1A F2A 93(2) . . ?
F4B B1A F2A 154(3) . . ?
F3 B1A F2A 77.0(14) . . ?
F2 B1A F2A 78.9(15) . . ?
F3A B1A F2A 35.5(9) . . ?
F2B B1A F2A 56.1(13) . . ?
F4 B1A F2A 64.1(12) . . ?

loop_
_geom_bond_atom_site_label_1
_geom_bond_atom_site_label_2
_geom_bond_distance
_geom_bond_site_symmetry_2
_geom_bond_publ_flag
Cu1 N2 2.063(5) . ?
Cu1 N1 2.176(5) . ?
Cu1 P1 2.2505(18) . ?
Cu1 P2 2.2564(19) . ?
P1 C7 1.795(7) . ?
P1 C1 1.812(7) . ?
P1 C13 1.813(6) . ?
P2 C19 1.772(8) . ?
P2 C31A 1.791(13) . ?
P2 C25 1.798(6) . ?
P2 C31 1.883(14) . ?
N1 C37 1.330(7) . ?
N1 C41 1.347(7) . ?
N2 C42 1.318(6) . ?
N2 C48 1.384(7) . ?
N3 C42 1.374(6) . ?
N3 C43 1.394(7) . ?
N3 C49 1.435(7) . ?
C1 C6 1.355(9) . ?
C1 C2 1.364(9) . ?
C2 C3 1.407(10) . ?
C3 C4 1.368(12) . ?
C4 C5 1.344(13) . ?
C5 C6 1.397(11) . ?
C7 C8 1.344(9) . ?
C7 C12 1.380(9) . ?
C8 C9 1.386(11) . ?
C9 C10 1.355(12) . ?
C10 C11 1.356(12) . ?
C11 C12 1.372(10) . ?
C13 C14 1.336(8) . ?
C13 C18 1.375(7) . ?
C14 C15 1.386(9) . ?
C15 C16 1.334(9) . ?
C16 C17 1.322(9) . ?
C17 C18 1.400(8) . ?
C19 C24 1.366(10) . ?
C19 C20 1.367(9) . ?
C20 C21 1.399(12) . ?
C21 C22 1.343(17) . ?
C22 C23 1.32(2) . ?
C23 C24 1.394(17) . ?
C25 C26 1.349(9) . ?
C25 C30 1.386(8) . ?
C26 C27 1.362(11) . ?
C27 C28 1.333(12) . ?
C28 C29 1.334(11) . ?
C29 C30 1.359(9) . ?
C31 C31A 0.668(17) . ?
C31 C32B 1.26(3) . ?
C31 C36A 1.355(17) . ?
C31 C36 1.52(2) . ?
C31 C32 1.52(3) . ?
C31 C32A 1.64(2) . ?
C31A C36 1.304(15) . ?
C31A C32A 1.449(16) . ?
C31A C36A 1.48(2) . ?
C31A C32B 1.59(3) . ?
C32 C32B 0.94(3) . ?
C32 C33 1.34(3) . ?
C32 C33B 1.95(4) . ?
C32A C32B 1.16(3) . ?
C32A C33A 1.415(16) . ?
C32A C33B 1.73(3) . ?
C32B C33B 1.44(4) . ?
C32B C33 1.69(4) . ?
C32B C33A 1.86(4) . ?
C33 C33B 1.49(4) . ?
C33 C34 1.59(3) . ?
C33 C33 1.64(5) 2_455 ?
C33A C33B 1.03(3) . ?
C33A C34A 1.371(17) . ?
C33A C34 1.99(3) . ?
C33B C34 1.35(3) . ?
C33B C34A 1.48(3) . ?
C34 C34A 1.18(2) . ?
C34 C35A 1.32(2) . ?
C34 C35 1.78(3) . ?
C34A C35 1.319(19) . ?
C34A C35A 1.45(2) . ?
C35 C35A 0.76(2) . ?
C35 C36 1.400(18) . ?
C35 C36A 1.54(2) . ?
C35A C36A 1.390(19) . ?
C35A C36 1.61(2) . ?
C36 C36A 0.713(17) . ?
C37 C38 1.372(9) . ?
C38 C39 1.397(10) . ?
C39 C40 1.371(9) . ?
C40 C41 1.380(8) . ?
C41 C42 1.444(7) . ?
C43 C48 1.373(7) . ?
C43 C44 1.377(8) . ?
C44 C45 1.381(9) . ?
C45 C46 1.391(10) . ?
C46 C47 1.363(9) . ?
C47 C48 1.404(8) . ?
C49 C52 1.396(8) . ?
C49 C51 1.401(7) . ?
C50 C52 1.374(7) . ?
C50 C52 1.374(7) 2 ?
C51 C49 1.401(7) 2 ?
C53 C54 1.09(3) . ?
C53 C61 1.31(4) . ?
C53 C55 1.37(4) . ?
C53 C63 1.66(4) . ?
C54 C61 1.03(4) . ?
C54 C59 1.08(4) . ?
C54 C55 1.50(5) . ?
C54 C57 1.69(4) . ?
C54 C62 1.85(4) . ?
C55 C61 0.99(5) . ?
C55 C56 1.08(4) . ?
C55 C63 1.33(4) . ?
C55 C58 1.66(4) . ?
C55 C60 1.94(5) . ?
C55 C59 2.00(5) . ?
C56 C58 1.14(3) . ?
C56 C63 1.50(4) . ?
C56 C60 1.58(4) . ?
C56 C61 2.02(5) . ?
C57 C62 0.94(4) . ?
C57 C60 1.29(4) . ?
C57 C59 1.75(5) . ?
C57 C58 1.87(5) . ?
C58 C60 0.76(4) . ?
C58 C62 1.59(4) . ?
C59 C61 1.23(4) . ?
C59 C62 1.43(3) . ?
C60 C62 1.32(4) . ?
C61 C62 1.95(5) . ?
F1 F2B 1.099(16) . ?
F1 B1A 1.14(2) . ?
F1 F1B 1.18(2) . ?
F1 B1 1.31(2) . ?
F1A F2B 1.066(19) . ?
F1A F2A 1.34(2) . ?
F1A B1 1.42(3) . ?
F2 F4 0.794(13) . ?
F2 B1A 1.36(2) . ?
F2 B1 1.40(2) . ?
F2A F3A 1.127(17) . ?
F2A B1 1.19(2) . ?
F2A F2B 1.71(2) . ?
F2A B1A 1.94(3) . ?
F3 F3A 1.018(12) . ?
F3 B1A 1.36(2) . ?
F3 F4B 1.61(3) . ?
F3 B1 1.82(2) . ?
F3A B1 1.34(2) . ?
F3A B1A 1.49(3) . ?
F4 B1 1.339(19) . ?
F4 B1A 1.73(3) . ?
F1B F4B 1.01(3) . ?
F1B B1A 1.05(3) . ?
F1B B1 1.76(3) . ?
F2B B1 1.09(2) . ?
F2B B1A 1.67(3) . ?
F4B B1A 1.16(3) . ?
B1 B1A 0.93(2) . ?
